data_9006341
loop_
_publ_author_name
'Yang, H.'
'Ghose, S.'

_publ_section_title
;
 High temperature single crystal X-ray diffraction studies
 of the ortho-proto phase transition in enstatite, Mg2Si2O6 at 1360 K
 Sample: T = 1360 K
;
_journal_name_full 'Physics and Chemistry of Minerals'
_journal_page_first 300
_journal_page_last 310
_journal_volume 22
_journal_year 1995
_chemical_formula_sum 'Mg O3 Si'
_chemical_name_mineral Protoenstatite
_space_group_IT_number 60
_symmetry_space_group_name_Hall '-P 2n 2ab'
_symmetry_space_group_name_H-M 'P b c n'
_cell_angle_alpha 90
_cell_angle_beta 90
_cell_angle_gamma 90
_cell_length_a 9.306
_cell_length_b 8.886
_cell_length_c 5.360
_cell_formula_units_Z 8
_cell_volume 443.235
_database_code_amcsd 0007923
_diffrn_ambient_temperature 1360
_exptl_crystal_density_diffrn 3.009
_cod_original_formula_sum 'Mg Si O3'
_cod_database_code 9006341

loop_
_space_group_symop_operation_xyz
x,y,z
x,-y,1/2+z
-x,y,1/2-z
1/2-x,1/2+y,z
1/2+x,1/2-y,-z
1/2+x,1/2+y,1/2-z
1/2-x,1/2-y,1/2+z
-x,-y,-z

loop_
_atom_site_aniso_label
_atom_site_aniso_U_11
_atom_site_aniso_U_22
_atom_site_aniso_U_33
_atom_site_aniso_U_12
_atom_site_aniso_U_13
_atom_site_aniso_U_23
Mg1 0.03290 0.02920 0.02387 0.00000 -0.00303 0.00000
Mg2 0.03817 0.03680 0.03071 0.00000 -0.00329 0.00000
SiA 0.01887 0.02080 0.01834 -0.00335 0.00076 0.00145
O1A 0.01843 0.03360 0.02882 0.00042 -0.00126 -0.00362
O2A 0.04300 0.02960 0.03522 -0.01969 -0.00202 0.00024
O3A 0.02589 0.06280 0.02984 0.00042 0.00025 0.01906

loop_
_atom_site_label
_atom_site_fract_x
_atom_site_fract_y
_atom_site_fract_z
_atom_site_U_iso_or_equiv
Mg1 0.00000 0.10030 0.75000 0.02862
Mg2 0.00000 0.26210 0.25000 0.03516
SiA 0.29280 0.09010 0.07420 0.01931
O1A 0.11840 0.09470 0.07930 0.02685
O2A 0.37750 0.24540 0.06720 0.03593
O3A 0.34890 0.98470 0.30710 0.03950

loop_
_cod_related_entry_id
_cod_related_entry_database
_cod_related_entry_code
1 AMCSD 0007923
